data_7152210
loop_
_publ_author_name
'Gharpure, Santosh J.'
'Vijayasree, U.'
'Reddy, S. Raja Bhushan'

_publ_section_title
;
 Stereoselective synthesis and applications of nitrogen substituted
 donor-acceptor cyclopropanes (N-DACs) in the divergent synthesis of
 azacycles.
;
_journal_issue 9
_journal_name_full 'Organic &amp; biomolecular chemistry'
_journal_page_first 1735
_journal_page_last 1738
_journal_paper_doi 10.1039/c2ob06591f
_journal_volume 10
_journal_year 2012
_chemical_formula_moiety 'C29 H29 N O8 S2 '
_chemical_formula_sum 'C29 H29 N O8 S2'
_chemical_formula_weight 583.65
_chemical_name_systematic
;

?

;
_space_group_IT_number 1
_symmetry_cell_setting triclinic
_symmetry_space_group_name_Hall 'P 1'
_symmetry_space_group_name_H-M 'P 1'
_atom_sites_solution_hydrogens geom
_atom_sites_solution_primary direct
_atom_sites_solution_secondary difmap
_audit_creation_method SHELXL-97
_cell_angle_alpha 83.948(3)
_cell_angle_beta 80.632(3)
_cell_angle_gamma 73.019(2)
_cell_formula_units_Z 1
_cell_length_a 7.9762(6)
_cell_length_b 8.4759(5)
_cell_length_c 11.3641(9)
_cell_measurement_reflns_used 2727
_cell_measurement_temperature 298(2)
_cell_measurement_theta_max 21.15
_cell_measurement_theta_min 2.52
_cell_volume 723.61(9)
_computing_cell_refinement 'APEXII/SAINT (Bruker, 2004)'
_computing_data_collection 'APEXII (Bruker, 2004)'
_computing_data_reduction 'SAINT/XPREP (Bruker, 2004)'
_computing_molecular_graphics 'ORTEP3 (Farrugia, 1997) '
_computing_publication_material 'SHELXL-97 (Sheldrick, 2008)'
_computing_structure_refinement 'SHELXL-97 (Sheldrick, 2008)'
_computing_structure_solution 'SHELXS-97 (Sheldrick, 2008)'
_diffrn_ambient_temperature 298(2)
_diffrn_measured_fraction_theta_full 0.965
_diffrn_measured_fraction_theta_max 0.963
_diffrn_measurement_device_type 'Bruker Apex II CCD area detector'
_diffrn_measurement_method 'phi and omega scans'
_diffrn_radiation_monochromator graphite
_diffrn_radiation_source 'fine-focus sealed tube'
_diffrn_radiation_type MoK\a
_diffrn_radiation_wavelength 0.71073
_diffrn_reflns_av_R_equivalents 0.0240
_diffrn_reflns_av_sigmaI/netI 0.0382
_diffrn_reflns_limit_h_max 9
_diffrn_reflns_limit_h_min -9
_diffrn_reflns_limit_k_max 9
_diffrn_reflns_limit_k_min -10
_diffrn_reflns_limit_l_max 13
_diffrn_reflns_limit_l_min -13
_diffrn_reflns_number 7682
_diffrn_reflns_theta_full 25.00
_diffrn_reflns_theta_max 25.23
_diffrn_reflns_theta_min 3.01
_exptl_absorpt_coefficient_mu 0.234
_exptl_absorpt_correction_T_max 0.9568
_exptl_absorpt_correction_T_min 0.9288
_exptl_absorpt_correction_type multi-scan
_exptl_absorpt_process_details 'SADABS (Bruker,2004)'
_exptl_crystal_colour colourless
_exptl_crystal_density_diffrn 1.339
_exptl_crystal_density_method 'not measured'
_exptl_crystal_description Block
_exptl_crystal_F_000 306
_exptl_crystal_size_max 0.32
_exptl_crystal_size_mid 0.20
_exptl_crystal_size_min 0.19
_refine_diff_density_max 0.383
_refine_diff_density_min -0.377
_refine_diff_density_rms 0.059
_refine_ls_abs_structure_details 'Flack H D (1983), Acta Cryst. A39, 876-881'
_refine_ls_abs_structure_Flack 0.07(9)
_refine_ls_extinction_method none
_refine_ls_goodness_of_fit_ref 1.101
_refine_ls_hydrogen_treatment constr
_refine_ls_matrix_type full
_refine_ls_number_parameters 364
_refine_ls_number_reflns 3873
_refine_ls_number_restraints 3
_refine_ls_restrained_S_all 1.100
_refine_ls_R_factor_all 0.0585
_refine_ls_R_factor_gt 0.0471
_refine_ls_shift/su_max 0.000
_refine_ls_shift/su_mean 0.000
_refine_ls_structure_factor_coef Fsqd
_refine_ls_weighting_details 'calc w=1/[\s^2^(Fo^2^)+(0.0701P)^2^+0.1238P] where P=(Fo^2^+2Fc^2^)/3'
_refine_ls_weighting_scheme calc
_refine_ls_wR_factor_gt 0.1147
_refine_ls_wR_factor_ref 0.1246
_reflns_number_gt 3306
_reflns_number_total 3873
_reflns_threshold_expression >2sigma(I)
_cod_data_source_file c2ob06591f.txt
_cod_data_source_block new2
_cod_depositor_comments
;
The following automatic conversions were performed:

'_symmetry_cell_setting' value 'Triclinic' changed to 'triclinic'
according to /home/saulius/struct/CIF-dictionaries/cif_core.dic
dictionary named 'cif_core.dic' version 2.4.1 from 2010-06-29.

Automatic conversion script
Id: cif_fix_values 1715 2011-07-08 13:25:40Z adriana 
;
_cod_original_sg_symbol_H-M P1
_cod_database_code 7152210

loop_
_symmetry_equiv_pos_as_xyz
'x, y, z'

loop_
_atom_site_label
_atom_site_type_symbol
_atom_site_fract_x
_atom_site_fract_y
_atom_site_fract_z
_atom_site_U_iso_or_equiv
_atom_site_adp_type
_atom_site_occupancy
_atom_site_symmetry_multiplicity
_atom_site_calc_flag
_atom_site_refinement_flags
C1 C 0.9202(7) -0.3524(6) 0.4882(4) 0.0584(13) Uani 1 1 d .
C2 C 0.8573(8) -0.4560(6) 0.5711(4) 0.0640(14) Uani 1 1 d .
H2 H 0.7905 -0.5194 0.5501 0.077 Uiso 1 1 calc R
C3 C 0.8934(7) -0.4667(6) 0.6874(4) 0.0568(12) Uani 1 1 d .
H3 H 0.8482 -0.5357 0.7449 0.068 Uiso 1 1 calc R
C4 C 0.9966(5) -0.3754(5) 0.7189(4) 0.0457(10) Uani 1 1 d .
C5 C 1.0601(7) -0.2733(6) 0.6302(4) 0.0576(12) Uani 1 1 d .
H5 H 1.1301 -0.2116 0.6491 0.069 Uiso 1 1 calc R
C6 C 1.0225(7) -0.2609(6) 0.5152(4) 0.0633(13) Uani 1 1 d .
H6 H 1.0659 -0.1916 0.4570 0.076 Uiso 1 1 calc R
C7 C 1.0416(6) -0.3897(5) 0.8425(4) 0.0505(11) Uani 1 1 d .
H7A H 1.1633 -0.3874 0.8380 0.061 Uiso 1 1 calc R
H7B H 1.0334 -0.4960 0.8800 0.061 Uiso 1 1 calc R
C8 C 0.9217(5) -0.2523(5) 0.9225(3) 0.0404(9) Uani 1 1 d .
H8 H 0.9636 -0.2644 1.0002 0.048 Uiso 1 1 calc R
C9 C 0.7292(6) -0.2559(6) 0.9396(3) 0.0455(10) Uani 1 1 d .
C10 C 0.6136(5) -0.0864(6) 0.9110(4) 0.0479(11) Uani 1 1 d .
H10 H 0.5078 -0.0733 0.8734 0.057 Uiso 1 1 calc R
C11 C 0.7328(5) 0.0151(5) 0.8667(3) 0.0383(9) Uani 1 1 d .
H11 H 0.7031 0.0966 0.8001 0.046 Uiso 1 1 calc R
C12 C 0.6222(5) 0.0472(5) 0.9871(4) 0.0422(9) Uani 1 1 d .
H12 H 0.6816 0.0129 1.0584 0.051 Uiso 1 1 calc R
C13 C 0.4720(6) 0.2004(6) 0.9896(4) 0.0479(11) Uani 1 1 d .
C14 C 0.3279(7) 0.4424(6) 1.0920(5) 0.0638(13) Uani 1 1 d .
H14A H 0.2111 0.4293 1.0922 0.077 Uiso 1 1 calc R
H14B H 0.3523 0.5157 1.0240 0.077 Uiso 1 1 calc R
C15 C 0.3374(10) 0.5111(7) 1.2051(6) 0.089(2) Uani 1 1 d .
H15A H 0.3196 0.4345 1.2712 0.133 Uiso 1 1 calc R
H15B H 0.2470 0.6141 1.2153 0.133 Uiso 1 1 calc R
H15C H 0.4515 0.5290 1.2019 0.133 Uiso 1 1 calc R
C16 C 0.6058(7) -0.0912(6) 0.4130(4) 0.0572(12) Uani 1 1 d .
C17 C 0.6420(7) 0.0522(6) 0.3636(4) 0.0623(13) Uani 1 1 d .
H17 H 0.7085 0.0548 0.2886 0.075 Uiso 1 1 calc R
C18 C 0.5787(7) 0.1905(6) 0.4265(5) 0.0639(13) Uani 1 1 d .
H18 H 0.6034 0.2877 0.3932 0.077 Uiso 1 1 calc R
C19 C 0.4800(7) 0.1916(7) 0.5372(5) 0.0698(14) Uani 1 1 d .
C20 C 0.4446(8) 0.0457(8) 0.5855(5) 0.0819(18) Uani 1 1 d .
H20 H 0.3784 0.0430 0.6607 0.098 Uiso 1 1 calc R
C21 C 0.5057(7) -0.0936(8) 0.5240(5) 0.0762(16) Uani 1 1 d .
H21 H 0.4801 -0.1906 0.5568 0.091 Uiso 1 1 calc R
C22 C 0.4137(11) 0.3487(9) 0.6047(7) 0.124(3) Uani 1 1 d .
H22A H 0.3322 0.3328 0.6739 0.186 Uiso 1 1 calc R
H22B H 0.3548 0.4383 0.5536 0.186 Uiso 1 1 calc R
H22C H 0.5120 0.3741 0.6291 0.186 Uiso 1 1 calc R
C23 C 1.0584(5) 0.0583(5) 1.0170(4) 0.0451(10) Uani 1 1 d .
C24 C 0.9439(5) 0.2064(5) 1.0584(4) 0.0518(11) Uani 1 1 d .
H24 H 0.8670 0.2770 1.0098 0.062 Uiso 1 1 calc R
C25 C 0.9465(7) 0.2467(6) 1.1725(5) 0.0618(13) Uani 1 1 d .
H25 H 0.8678 0.3441 1.2005 0.074 Uiso 1 1 calc R
C26 C 1.0610(7) 0.1484(6) 1.2463(5) 0.0578(12) Uani 1 1 d .
C27 C 1.1748(7) -0.0007(6) 1.2038(4) 0.0627(13) Uani 1 1 d .
H27 H 1.2521 -0.0705 1.2524 0.075 Uiso 1 1 calc R
C28 C 1.1730(6) -0.0443(6) 1.0916(4) 0.0511(11) Uani 1 1 d .
H28 H 1.2491 -0.1436 1.0647 0.061 Uiso 1 1 calc R
C29 C 1.0673(9) 0.1930(9) 1.3698(6) 0.097(2) Uani 1 1 d .
H29A H 1.0097 0.3086 1.3777 0.145 Uiso 1 1 calc R
H29B H 1.1884 0.1694 1.3828 0.145 Uiso 1 1 calc R
H29C H 1.0079 0.1295 1.4278 0.145 Uiso 1 1 calc R
N1 N 0.9134(4) -0.0832(4) 0.8657(3) 0.0421(8) Uani 1 1 d .
O1 O 0.7213(8) -0.2332(5) 0.2100(3) 0.1120(18) Uani 1 1 d .
O2 O 0.6004(8) -0.3872(6) 0.3828(4) 0.1180(19) Uani 1 1 d .
O3 O 0.8924(6) -0.3373(5) 0.3658(3) 0.0813(12) Uani 1 1 d .
O4 O 0.6835(5) -0.3791(4) 0.9651(3) 0.0661(9) Uani 1 1 d .
O5 O 0.3779(4) 0.2460(5) 0.9145(3) 0.0732(10) Uani 1 1 d .
O6 O 0.4622(4) 0.2813(4) 1.0855(3) 0.0566(8) Uani 1 1 d .
O7 O 1.0209(4) 0.1552(4) 0.7973(3) 0.0659(9) Uani 1 1 d .
O8 O 1.2308(4) -0.1137(4) 0.8411(3) 0.0566(8) Uani 1 1 d .
S1 S 0.6952(2) -0.27223(17) 0.33563(12) 0.0830(5) Uani 1 1 d .
S2 S 1.06710(12) 0.00635(12) 0.87054(9) 0.0454(3) Uani 1 1 d .

loop_
_atom_site_aniso_label
_atom_site_aniso_U_11
_atom_site_aniso_U_22
_atom_site_aniso_U_33
_atom_site_aniso_U_23
_atom_site_aniso_U_13
_atom_site_aniso_U_12
C1 0.090(4) 0.041(3) 0.033(2) -0.005(2) -0.006(2) -0.002(3)
C2 0.102(4) 0.041(3) 0.053(3) -0.006(2) -0.018(3) -0.021(3)
C3 0.088(4) 0.038(3) 0.041(2) 0.0022(19) -0.012(2) -0.012(2)
C4 0.054(3) 0.032(2) 0.040(2) -0.0017(18) -0.0016(19) 0.0031(19)
C5 0.068(3) 0.054(3) 0.047(3) 0.000(2) -0.001(2) -0.015(2)
C6 0.088(4) 0.055(3) 0.040(3) 0.002(2) 0.007(2) -0.021(3)
C7 0.055(2) 0.040(3) 0.052(3) 0.0065(19) -0.014(2) -0.005(2)
C8 0.049(2) 0.039(2) 0.033(2) 0.0070(17) -0.0114(17) -0.0121(18)
C9 0.052(3) 0.057(3) 0.032(2) -0.0072(19) -0.0025(18) -0.024(2)
C10 0.037(2) 0.066(3) 0.047(2) -0.008(2) -0.0101(18) -0.020(2)
C11 0.035(2) 0.044(2) 0.032(2) 0.0065(17) -0.0099(17) -0.0062(17)
C12 0.039(2) 0.045(2) 0.042(2) 0.0032(18) -0.0106(17) -0.0094(18)
C13 0.035(2) 0.057(3) 0.051(3) -0.002(2) -0.008(2) -0.0124(19)
C14 0.054(3) 0.047(3) 0.085(4) -0.003(3) -0.012(3) -0.003(2)
C15 0.123(5) 0.051(3) 0.078(4) -0.013(3) -0.022(4) 0.006(3)
C16 0.068(3) 0.063(3) 0.048(3) 0.013(2) -0.023(2) -0.027(3)
C17 0.082(3) 0.063(4) 0.044(3) 0.004(2) -0.006(2) -0.027(3)
C18 0.070(3) 0.052(3) 0.064(3) 0.007(2) -0.004(2) -0.016(2)
C19 0.061(3) 0.067(3) 0.063(3) 0.008(3) -0.006(2) 0.007(3)
C20 0.071(4) 0.091(5) 0.060(3) 0.020(3) 0.013(3) -0.006(3)
C21 0.074(3) 0.074(4) 0.075(4) 0.028(3) -0.005(3) -0.026(3)
C22 0.137(7) 0.082(5) 0.095(5) -0.008(4) 0.024(4) 0.040(4)
C23 0.044(2) 0.039(3) 0.055(3) 0.001(2) -0.004(2) -0.021(2)
C24 0.039(2) 0.045(3) 0.074(3) 0.003(2) -0.013(2) -0.017(2)
C25 0.061(3) 0.048(3) 0.078(4) -0.017(3) -0.004(3) -0.016(2)
C26 0.063(3) 0.053(3) 0.065(3) -0.009(2) -0.008(2) -0.026(2)
C27 0.066(3) 0.062(3) 0.065(3) 0.005(3) -0.021(3) -0.022(3)
C28 0.047(2) 0.047(3) 0.058(3) -0.001(2) -0.008(2) -0.010(2)
C29 0.106(5) 0.104(5) 0.095(5) -0.042(4) -0.019(4) -0.036(4)
N1 0.0417(18) 0.044(2) 0.0378(18) 0.0065(14) -0.0066(14) -0.0103(15)
O1 0.218(6) 0.078(3) 0.044(2) 0.0029(18) -0.049(3) -0.033(3)
O2 0.213(6) 0.089(3) 0.098(3) 0.022(2) -0.077(3) -0.092(4)
O3 0.132(3) 0.067(2) 0.0318(16) -0.0141(15) -0.0148(19) -0.003(2)
O4 0.074(2) 0.065(2) 0.070(2) -0.0088(18) -0.0021(17) -0.039(2)
O5 0.056(2) 0.083(3) 0.074(2) -0.0084(19) -0.0309(18) 0.0042(18)
O6 0.0540(18) 0.0497(19) 0.062(2) -0.0076(15) -0.0136(15) -0.0044(14)
O7 0.067(2) 0.067(2) 0.065(2) 0.0178(17) -0.0074(17) -0.0294(18)
O8 0.0355(15) 0.071(2) 0.062(2) -0.0099(16) 0.0014(14) -0.0143(15)
S1 0.1522(15) 0.0640(9) 0.0482(7) 0.0050(6) -0.0414(8) -0.0424(10)
S2 0.0368(5) 0.0497(7) 0.0481(6) 0.0053(5) -0.0029(4) -0.0144(5)

loop_
_atom_type_symbol
_atom_type_description
_atom_type_scat_dispersion_real
_atom_type_scat_dispersion_imag
_atom_type_scat_source
C C 0.0033 0.0016 'International Tables Vol C Tables 4.2.6.8 and 6.1.1.4'
H H 0.0000 0.0000 'International Tables Vol C Tables 4.2.6.8 and 6.1.1.4'
N N 0.0061 0.0033 'International Tables Vol C Tables 4.2.6.8 and 6.1.1.4'
O O 0.0106 0.0060 'International Tables Vol C Tables 4.2.6.8 and 6.1.1.4'
S S 0.1246 0.1234 'International Tables Vol C Tables 4.2.6.8 and 6.1.1.4'

loop_
_geom_angle_atom_site_label_1
_geom_angle_atom_site_label_2
_geom_angle_atom_site_label_3
_geom_angle
C2 C1 C6 121.8(4)
C2 C1 O3 122.8(5)
C6 C1 O3 115.2(4)
C1 C2 C3 119.4(5)
C1 C2 H2 120.3
C3 C2 H2 120.3
C2 C3 C4 120.6(4)
C2 C3 H3 119.7
C4 C3 H3 119.7
C5 C4 C3 117.6(4)
C5 C4 C7 121.1(4)
C3 C4 C7 121.3(4)
C6 C5 C4 121.9(5)
C6 C5 H5 119.1
C4 C5 H5 119.1
C1 C6 C5 118.6(4)
C1 C6 H6 120.7
C5 C6 H6 120.7
C4 C7 C8 114.2(3)
C4 C7 H7A 108.7
C8 C7 H7A 108.7
C4 C7 H7B 108.7
C8 C7 H7B 108.7
H7A C7 H7B 107.6
N1 C8 C9 103.2(3)
N1 C8 C7 112.2(3)
C9 C8 C7 111.4(3)
N1 C8 H8 110.0
C9 C8 H8 110.0
C7 C8 H8 110.0
O4 C9 C10 126.8(4)
O4 C9 C8 123.7(4)
C10 C9 C8 109.3(3)
C11 C10 C9 106.2(3)
C11 C10 C12 60.7(3)
C9 C10 C12 115.1(3)
C11 C10 H10 120.0
C9 C10 H10 120.0
C12 C10 H10 120.0
N1 C11 C10 109.9(3)
N1 C11 C12 117.0(3)
C10 C11 C12 61.6(3)
N1 C11 H11 118.4
C10 C11 H11 118.4
C12 C11 H11 118.4
C13 C12 C11 114.7(3)
C13 C12 C10 116.2(3)
C11 C12 C10 57.7(3)
C13 C12 H12 118.1
C11 C12 H12 118.1
C10 C12 H12 118.1
O5 C13 O6 125.1(4)
O5 C13 C12 124.6(4)
O6 C13 C12 110.3(4)
O6 C14 C15 106.6(4)
O6 C14 H14A 110.4
C15 C14 H14A 110.4
O6 C14 H14B 110.4
C15 C14 H14B 110.4
H14A C14 H14B 108.6
C14 C15 H15A 109.5
C14 C15 H15B 109.5
H15A C15 H15B 109.5
C14 C15 H15C 109.5
H15A C15 H15C 109.5
H15B C15 H15C 109.5
C17 C16 C21 120.2(5)
C17 C16 S1 119.1(4)
C21 C16 S1 120.7(4)
C18 C17 C16 118.8(4)
C18 C17 H17 120.6
C16 C17 H17 120.6
C17 C18 C19 122.3(5)
C17 C18 H18 118.8
C19 C18 H18 118.8
C18 C19 C20 118.1(5)
C18 C19 C22 120.5(6)
C20 C19 C22 121.5(5)
C21 C20 C19 120.6(5)
C21 C20 H20 119.7
C19 C20 H20 119.7
C20 C21 C16 120.1(5)
C20 C21 H21 120.0
C16 C21 H21 120.0
C19 C22 H22A 109.5
C19 C22 H22B 109.5
H22A C22 H22B 109.5
C19 C22 H22C 109.5
H22A C22 H22C 109.5
H22B C22 H22C 109.5
C28 C23 C24 119.1(4)
C28 C23 S2 120.1(3)
C24 C23 S2 120.7(3)
C25 C24 C23 119.0(4)
C25 C24 H24 120.5
C23 C24 H24 120.5
C26 C25 C24 122.5(4)
C26 C25 H25 118.7
C24 C25 H25 118.7
C25 C26 C27 117.9(4)
C25 C26 C29 122.9(5)
C27 C26 C29 119.2(5)
C28 C27 C26 120.7(5)
C28 C27 H27 119.7
C26 C27 H27 119.7
C27 C28 C23 120.8(4)
C27 C28 H28 119.6
C23 C28 H28 119.6
C26 C29 H29A 109.5
C26 C29 H29B 109.5
H29A C29 H29B 109.5
C26 C29 H29C 109.5
H29A C29 H29C 109.5
H29B C29 H29C 109.5
C11 N1 C8 110.7(3)
C11 N1 S2 119.6(3)
C8 N1 S2 122.1(3)
C1 O3 S1 118.5(3)
C13 O6 C14 115.1(4)
O2 S1 O1 120.3(3)
O2 S1 O3 109.9(3)
O1 S1 O3 102.4(3)
O2 S1 C16 108.7(3)
O1 S1 C16 110.5(2)
O3 S1 C16 103.7(2)
O8 S2 O7 120.0(2)
O8 S2 N1 106.27(18)
O7 S2 N1 105.05(18)
O8 S2 C23 107.5(2)
O7 S2 C23 108.3(2)
N1 S2 C23 109.45(17)

loop_
_geom_bond_atom_site_label_1
_geom_bond_atom_site_label_2
_geom_bond_distance
C1 C2 1.356(7)
C1 C6 1.365(7)
C1 O3 1.431(5)
C2 C3 1.386(6)
C2 H2 0.9300
C3 C4 1.390(6)
C3 H3 0.9300
C4 C5 1.388(6)
C4 C7 1.489(6)
C5 C6 1.375(7)
C5 H5 0.9300
C6 H6 0.9300
C7 C8 1.545(6)
C7 H7A 0.9700
C7 H7B 0.9700
C8 N1 1.496(5)
C8 C9 1.525(6)
C8 H8 0.9800
C9 O4 1.196(5)
C9 C10 1.498(6)
C10 C11 1.459(6)
C10 C12 1.518(6)
C10 H10 0.9800
C11 N1 1.437(5)
C11 C12 1.506(5)
C11 H11 0.9800
C12 C13 1.487(6)
C12 H12 0.9800
C13 O5 1.188(5)
C13 O6 1.328(5)
C14 O6 1.469(5)
C14 C15 1.487(7)
C14 H14A 0.9700
C14 H14B 0.9700
C15 H15A 0.9600
C15 H15B 0.9600
C15 H15C 0.9600
C16 C17 1.372(7)
C16 C21 1.381(7)
C16 S1 1.754(5)
C17 C18 1.362(7)
C17 H17 0.9300
C18 C19 1.370(7)
C18 H18 0.9300
C19 C20 1.386(8)
C19 C22 1.521(9)
C20 C21 1.358(8)
C20 H20 0.9300
C21 H21 0.9300
C22 H22A 0.9600
C22 H22B 0.9600
C22 H22C 0.9600
C23 C28 1.394(6)
C23 C24 1.396(6)
C23 S2 1.751(4)
C24 C25 1.379(6)
C24 H24 0.9300
C25 C26 1.374(8)
C25 H25 0.9300
C26 C27 1.403(7)
C26 C29 1.504(7)
C27 C28 1.368(7)
C27 H27 0.9300
C28 H28 0.9300
C29 H29A 0.9600
C29 H29B 0.9600
C29 H29C 0.9600
N1 S2 1.630(3)
O1 S1 1.427(4)
O2 S1 1.413(5)
O3 S1 1.589(5)
O7 S2 1.424(3)
O8 S2 1.416(3)

loop_
_geom_torsion_atom_site_label_1
_geom_torsion_atom_site_label_2
_geom_torsion_atom_site_label_3
_geom_torsion_atom_site_label_4
_geom_torsion
C6 C1 C2 C3 1.8(7)
O3 C1 C2 C3 178.4(4)
C1 C2 C3 C4 -1.5(7)
C2 C3 C4 C5 0.5(6)
C2 C3 C4 C7 -178.0(4)
C3 C4 C5 C6 0.4(7)
C7 C4 C5 C6 178.8(4)
C2 C1 C6 C5 -0.9(7)
O3 C1 C6 C5 -177.8(4)
C4 C5 C6 C1 -0.2(7)
C5 C4 C7 C8 83.7(5)
C3 C4 C7 C8 -97.9(5)
C4 C7 C8 N1 -53.2(5)
C4 C7 C8 C9 61.9(5)
N1 C8 C9 O4 167.6(4)
C7 C8 C9 O4 47.1(5)
N1 C8 C9 C10 -8.4(4)
C7 C8 C9 C10 -128.9(3)
O4 C9 C10 C11 -170.8(4)
C8 C9 C10 C11 5.1(4)
O4 C9 C10 C12 124.4(4)
C8 C9 C10 C12 -59.7(4)
C9 C10 C11 N1 0.6(4)
C12 C10 C11 N1 110.7(3)
C9 C10 C11 C12 -110.1(4)
N1 C11 C12 C13 154.4(4)
C10 C11 C12 C13 -106.5(4)
N1 C11 C12 C10 -99.1(4)
C11 C10 C12 C13 103.9(4)
C9 C10 C12 C13 -160.9(4)
C9 C10 C12 C11 95.2(4)
C11 C12 C13 O5 41.7(6)
C10 C12 C13 O5 -22.9(7)
C11 C12 C13 O6 -136.2(4)
C10 C12 C13 O6 159.2(4)
C21 C16 C17 C18 0.5(8)
S1 C16 C17 C18 -177.1(4)
C16 C17 C18 C19 -0.1(9)
C17 C18 C19 C20 0.0(9)
C17 C18 C19 C22 179.4(6)
C18 C19 C20 C21 -0.3(9)
C22 C19 C20 C21 -179.7(6)
C19 C20 C21 C16 0.7(9)
C17 C16 C21 C20 -0.8(8)
S1 C16 C21 C20 176.7(5)
C28 C23 C24 C25 -0.4(6)
S2 C23 C24 C25 -177.0(3)
C23 C24 C25 C26 1.7(7)
C24 C25 C26 C27 -2.1(7)
C24 C25 C26 C29 178.7(5)
C25 C26 C27 C28 1.2(7)
C29 C26 C27 C28 -179.6(5)
C26 C27 C28 C23 0.0(7)
C24 C23 C28 C27 -0.4(6)
S2 C23 C28 C27 176.2(3)
C10 C11 N1 C8 -6.2(4)
C12 C11 N1 C8 61.2(4)
C10 C11 N1 S2 -156.5(3)
C12 C11 N1 S2 -89.1(4)
C9 C8 N1 C11 8.9(4)
C7 C8 N1 C11 128.9(4)
C9 C8 N1 S2 158.3(3)
C7 C8 N1 S2 -81.7(4)
C2 C1 O3 S1 62.5(5)
C6 C1 O3 S1 -120.6(5)
O5 C13 O6 C14 -3.0(6)
C12 C13 O6 C14 174.9(3)
C15 C14 O6 C13 179.5(5)
C1 O3 S1 O2 -65.4(4)
C1 O3 S1 O1 165.6(4)
C1 O3 S1 C16 50.6(4)
C17 C16 S1 O2 -162.5(4)
C21 C16 S1 O2 19.9(5)
C17 C16 S1 O1 -28.4(5)
C21 C16 S1 O1 154.0(4)
C17 C16 S1 O3 80.6(4)
C21 C16 S1 O3 -97.0(4)
C11 N1 S2 O8 -167.0(3)
C8 N1 S2 O8 46.2(3)
C11 N1 S2 O7 -38.9(3)
C8 N1 S2 O7 174.3(3)
C11 N1 S2 C23 77.2(3)
C8 N1 S2 C23 -69.6(3)
C28 C23 S2 O8 -17.0(4)
C24 C23 S2 O8 159.6(3)
C28 C23 S2 O7 -147.9(3)
C24 C23 S2 O7 28.6(4)
C28 C23 S2 N1 98.0(3)
C24 C23 S2 N1 -85.4(3)
